data_7032299
loop_
_publ_author_name
'Pfeffer, Michael G.'
'Pehlken, Christian'
'Staehle, Robert'
'Sorsche, Dieter'
'Streb, Carsten'
'Rau, Sven'

_publ_section_title
;
 Supramolecular activation of a molecular photocatalyst.
;
_journal_issue 35
_journal_name_full 'Dalton transactions (Cambridge, England : 2003)'
_journal_page_first 13307
_journal_page_last 13315
_journal_paper_doi 10.1039/c4dt00761a
_journal_volume 43
_journal_year 2014
_chemical_formula_moiety '2 (C60 H60 Cl2 N10 Pd Ru), Mo8 O26, 18 (C3 H7 N O), 2 (H2 O)'
_chemical_formula_sum 'C168 H232 Cl4 Mo8 N38 O44 Pd2 Ru2'
_chemical_formula_weight 4812.16
_space_group_IT_number 2
_symmetry_cell_setting triclinic
_symmetry_Int_Tables_number 2
_symmetry_space_group_name_Hall '-P 1'
_symmetry_space_group_name_H-M 'P -1'
_atom_sites_solution_hydrogens geom
_audit_creation_date 2014-05-20T18:21:52-00:00
_audit_creation_method 'WinGX routine CIF_UPDATE'
_cell_angle_alpha 103.457(2)
_cell_angle_beta 106.027(2)
_cell_angle_gamma 104.881(2)
_cell_formula_units_Z 1
_cell_length_a 14.6799(3)
_cell_length_b 19.1828(4)
_cell_length_c 22.7309(5)
_cell_measurement_reflns_used 24391
_cell_measurement_temperature 180(2)
_cell_measurement_theta_max 29.3659
_cell_measurement_theta_min 2.8736
_cell_volume 5619.3(2)
_computing_cell_refinement
;
        CrysAlisPro, Agilent Technologies,
        Version 1.171.36.32 (release 02-08-2013 CrysAlis171 .NET)
        (compiled Aug  2 2013,16:46:58)
;
_computing_data_collection
;
        CrysAlisPro, Agilent Technologies,
        Version 1.171.36.32 (release 02-08-2013 CrysAlis171 .NET)
        (compiled Aug  2 2013,16:46:58)
;
_computing_data_reduction
;
        CrysAlisPro, Agilent Technologies,
        Version 1.171.36.32 (release 02-08-2013 CrysAlis171 .NET)
        (compiled Aug  2 2013,16:46:58)
;
_computing_structure_refinement 'SHELXL-2013 (Sheldrick, 2013)'
_diffrn_ambient_temperature 180(2)
_diffrn_detector_area_resol_mean 10.3385
_diffrn_measured_fraction_theta_full 0.997
_diffrn_measured_fraction_theta_max 0.998
_diffrn_measurement_device_type 'SuperNova, Dual, Cu at zero, Atlas'
_diffrn_measurement_method '\w scans'
_diffrn_orient_matrix_UB_11 0.0046561
_diffrn_orient_matrix_UB_12 0.0195666
_diffrn_orient_matrix_UB_13 -0.022518
_diffrn_orient_matrix_UB_21 -0.0485728
_diffrn_orient_matrix_UB_22 0.0025663
_diffrn_orient_matrix_UB_23 -0.0040779
_diffrn_orient_matrix_UB_31 0.0220058
_diffrn_orient_matrix_UB_32 0.0353467
_diffrn_orient_matrix_UB_33 0.025621
_diffrn_radiation_monochromator mirror
_diffrn_radiation_probe x-ray
_diffrn_radiation_type MoK\a
_diffrn_radiation_wavelength 0.71073
_diffrn_reflns_av_R_equivalents 0.0432
_diffrn_reflns_av_unetI/netI 0.0696
_diffrn_reflns_Laue_measured_fraction_full 0.997
_diffrn_reflns_Laue_measured_fraction_max 0.998
_diffrn_reflns_limit_h_max 18
_diffrn_reflns_limit_h_min -18
_diffrn_reflns_limit_k_max 23
_diffrn_reflns_limit_k_min -23
_diffrn_reflns_limit_l_max 28
_diffrn_reflns_limit_l_min -28
_diffrn_reflns_number 72507
_diffrn_reflns_point_group_measured_fraction_full 0.997
_diffrn_reflns_point_group_measured_fraction_max 0.998
_diffrn_reflns_theta_full 25.242
_diffrn_reflns_theta_max 26.372
_diffrn_reflns_theta_min 3.4
_exptl_absorpt_coefficient_mu 0.836
_exptl_absorpt_correction_T_max 1
_exptl_absorpt_correction_T_min 0.89645
_exptl_absorpt_correction_type multi-scan
_exptl_absorpt_process_details
;
        CrysAlisPro, Agilent Technologies,
        Version 1.171.36.32 (release 02-08-2013 CrysAlis171 .NET)
        (compiled Aug  2 2013,16:46:58)
        Empirical absorption correction using spherical harmonics,
 implemented in SCALE3 ABSPACK scaling algorithm.
;
_exptl_crystal_colour orange
_exptl_crystal_density_diffrn 1.422
_exptl_crystal_description block
_exptl_crystal_F_000 2442
_exptl_crystal_size_max 0.1336
_exptl_crystal_size_mid 0.067
_exptl_crystal_size_min 0.0623
_platon_squeeze_details
;
;
_refine_diff_density_max 0.939
_refine_diff_density_min -0.534
_refine_diff_density_rms 0.099
_refine_ls_extinction_method none
_refine_ls_goodness_of_fit_ref 0.956
_refine_ls_hydrogen_treatment constr
_refine_ls_matrix_type full
_refine_ls_number_parameters 1007
_refine_ls_number_reflns 22937
_refine_ls_number_restraints 20
_refine_ls_restrained_S_all 0.962
_refine_ls_R_factor_all 0.0748
_refine_ls_R_factor_gt 0.0447
_refine_ls_shift/su_max 0.018
_refine_ls_shift/su_mean 0
_refine_ls_structure_factor_coef Fsqd
_refine_ls_weighting_details
;
 w=1/[\s^2^(Fo^2^)+(0.0698P)^2^]
 where P=(Fo^2^+2Fc^2^)/3
;
_refine_ls_weighting_scheme calc
_refine_ls_wR_factor_gt 0.1212
_refine_ls_wR_factor_ref 0.1266
_reflns_number_gt 13923
_reflns_number_total 22937
_reflns_threshold_expression 'I > 2\s(I)'
_cod_duplicate_entry 7031634
_cod_data_source_file c4dt00761a2.cif
_cod_data_source_block shelx_x
_cod_database_code 7032299

loop_
_symmetry_equiv_pos_as_xyz
'x, y, z'
'-x, -y, -z'

loop_
_atom_site_label
_atom_site_type_symbol
_atom_site_fract_x
_atom_site_fract_y
_atom_site_fract_z
_atom_site_U_iso_or_equiv
_atom_site_adp_type
_atom_site_occupancy
_atom_site_calc_flag
_atom_site_disorder_assembly
_atom_site_disorder_group
C1 C 0.3049(3) 0.6977(2) 0.9133(2) 0.0350(10) Uani 1 d . .
H1 H 0.273 0.7047 0.8747 0.042 Uiso 1 calc A 1
C2 C 0.2551(4) 0.6919(3) 0.9555(2) 0.0447(12) Uani 1 d . .
H2 H 0.1905 0.6947 0.9449 0.054 Uiso 1 calc . .
C3 C 0.2985(4) 0.6822(3) 1.0134(2) 0.0527(14) Uani 1 d . .
C4 C 0.3931(4) 0.6739(3) 1.0240(2) 0.0472(13) Uani 1 d . .
H4 H 0.4243 0.6647 1.0615 0.057 Uiso 1 calc . .
C5 C 0.4407(4) 0.6792(3) 0.9802(2) 0.0377(11) Uani 1 d . .
C6 C 0.5388(3) 0.6679(2) 0.9854(2) 0.0347(11) Uani 1 d . .
C7 C 0.5914(4) 0.6427(3) 1.0322(2) 0.0439(12) Uani 1 d . .
H7 H 0.5669 0.6348 1.0646 0.053 Uiso 1 calc . .
C8 C 0.6795(4) 0.6291(3) 1.0314(2) 0.0438(12) Uani 1 d . .
C9 C 0.7122(4) 0.6426(3) 0.9823(2) 0.0447(12) Uani 1 d . .
H9 H 0.7711 0.6347 0.9799 0.054 Uiso 1 calc . .
C10 C 0.6579(3) 0.6680(3) 0.9366(2) 0.0390(11) Uani 1 d . .
H10 H 0.6817 0.6767 0.9041 0.047 Uiso 1 calc B 1
C11 C 0.5477(3) 0.8630(3) 0.9807(2) 0.0378(11) Uani 1 d . .
H11 H 0.4943 0.8373 0.9908 0.045 Uiso 1 calc C 1
C12 C 0.6047(4) 0.9372(3) 1.0187(2) 0.0445(12) Uani 1 d . .
H12 H 0.588 0.9607 1.0528 0.053 Uiso 1 calc . .
C13 C 0.6871(4) 0.9774(3) 1.0068(2) 0.0434(12) Uani 1 d . .
C14 C 0.7061(4) 0.9390(3) 0.9546(2) 0.0407(11) Uani 1 d . .
H14 H 0.7607 0.9634 0.9449 0.049 Uiso 1 calc . .
C15 C 0.6451(3) 0.8647(2) 0.9164(2) 0.0340(10) Uani 1 d . .
C16 C 0.6592(3) 0.8208(3) 0.8583(2) 0.0361(11) Uani 1 d . .
C17 C 0.7330(4) 0.8494(3) 0.8341(2) 0.0416(12) Uani 1 d . .
H17 H 0.779 0.8988 0.8553 0.05 Uiso 1 calc . .
C18 C 0.7384(4) 0.8039(3) 0.7779(2) 0.0432(12) Uani 1 d . .
C19 C 0.6682(4) 0.7300(3) 0.7498(2) 0.0407(12) Uani 1 d . .
H19 H 0.6695 0.6975 0.7129 0.049 Uiso 1 calc . .
C20 C 0.5973(4) 0.7042(3) 0.77583(19) 0.0369(11) Uani 1 d . .
H20 H 0.5517 0.6546 0.7555 0.044 Uiso 1 calc D 1
C21 C 0.3773(4) 0.8083(3) 0.8024(2) 0.0401(12) Uani 1 d . .
H21 H 0.4135 0.8497 0.8402 0.048 Uiso 1 calc E 1
C22 C 0.3140(4) 0.8190(3) 0.7502(2) 0.0471(13) Uani 1 d . .
H22 H 0.307 0.8665 0.7541 0.056 Uiso 1 calc . .
C23 C 0.2612(4) 0.7600(3) 0.6925(2) 0.0409(12) Uani 1 d . .
H23 H 0.2202 0.7673 0.6568 0.049 Uiso 1 calc . .
C24 C 0.2714(3) 0.6877(3) 0.68929(19) 0.0314(10) Uani 1 d . .
C25 C 0.3323(3) 0.6805(2) 0.74470(18) 0.0299(10) Uani 1 d . .
C26 C 0.3422(3) 0.6083(2) 0.74616(18) 0.0283(10) Uani 1 d . .
C27 C 0.2865(3) 0.5421(2) 0.69222(19) 0.0293(10) Uani 1 d . .
C28 C 0.2943(3) 0.4724(3) 0.6983(2) 0.0340(10) Uani 1 d . .
H28 H 0.2589 0.4272 0.6637 0.041 Uiso 1 calc . .
C29 C 0.3550(3) 0.4726(2) 0.7560(2) 0.0339(10) Uani 1 d . .
H29 H 0.359 0.4269 0.7616 0.041 Uiso 1 calc . .
C30 C 0.4105(3) 0.5407(3) 0.8063(2) 0.0366(11) Uani 1 d . .
H30 H 0.4533 0.5395 0.8444 0.044 Uiso 1 calc F 1
C31 C 0.2292(3) 0.5508(2) 0.63178(18) 0.0280(10) Uani 1 d . .
C32 C 0.2219(3) 0.6218(3) 0.63033(19) 0.0314(10) Uani 1 d . .
C33 C 0.1399(3) 0.4993(2) 0.52398(18) 0.0282(10) Uani 1 d . .
C34 C 0.1326(3) 0.5707(2) 0.52173(19) 0.0278(9) Uani 1 d . .
C35 C 0.0941(3) 0.4320(3) 0.46468(19) 0.0316(10) Uani 1 d . .
C36 C 0.0803(3) 0.5795(3) 0.46127(19) 0.0301(10) Uani 1 d . .
C37 C 0.0964(3) 0.3599(2) 0.4639(2) 0.0331(10) Uani 1 d . .
H37 H 0.1279 0.3513 0.5017 0.04 Uiso 1 calc . .
C38 C 0.0507(3) 0.3016(3) 0.4056(2) 0.0389(11) Uani 1 d . .
H38 H 0.0502 0.2526 0.4039 0.047 Uiso 1 calc . .
C39 C 0.0053(4) 0.3150(3) 0.3492(2) 0.0404(12) Uani 1 d . .
H39 H -0.0244 0.2747 0.3103 0.049 Uiso 1 calc G 1
C40 C 0.0385(3) 0.5153(3) 0.40512(18) 0.0309(10) Uani 1 d . .
C41 C 0.0469(3) 0.4430(2) 0.40769(19) 0.0285(10) Uani 1 d . .
C42 C 0.0676(3) 0.6463(3) 0.4562(2) 0.0386(11) Uani 1 d . .
H42 H 0.0945 0.6898 0.4925 0.046 Uiso 1 calc . .
C43 C 0.0143(4) 0.6484(3) 0.3963(2) 0.0459(12) Uani 1 d . .
H43 H 0.0047 0.6934 0.3922 0.055 Uiso 1 calc . .
C44 C -0.0247(4) 0.5834(3) 0.3426(2) 0.0416(12) Uani 1 d . .
H44 H -0.0605 0.5854 0.3026 0.05 Uiso 1 calc H 1
C45 C 0.246 0.6796 1.0629 0.085(2) Uani 1 d . .
C46 C 0.7321 0.5958 1.0798 0.0560(14) Uani 1 d . .
C47 C 0.8181(4) 0.8357(3) 0.7511(2) 0.0494(13) Uani 1 d . .
C48 C 0.7518 1.0607 1.0494 0.0601(16) Uani 1 d . .
C49A C 0.6821(9) 1.1070(6) 1.0461(6) 0.066(3) Uani 0.625(13) d I 1
H49A H 0.624 1.0817 1.0546 0.098 Uiso 0.625(13) calc I 1
H49B H 0.6609 1.1117 1.0037 0.098 Uiso 0.625(13) calc I 1
H49C H 0.7171 1.1568 1.0779 0.098 Uiso 0.625(13) calc I 1
C50A C 0.8447(9) 1.0915(7) 1.0381(6) 0.061(3) Uani 0.625(13) d I 1
H50A H 0.8816 1.0569 1.0397 0.092 Uiso 0.625(13) calc I 1
H50B H 0.885 1.14 1.0708 0.092 Uiso 0.625(13) calc I 1
H50C H 0.8285 1.0979 0.9962 0.092 Uiso 0.625(13) calc I 1
C51A C 0.7878(8) 1.0636(5) 1.1237(3) 0.062(3) Uani 0.625(13) d I 1
H51A H 0.73 1.0423 1.1342 0.092 Uiso 0.625(13) calc I 1
H51B H 0.8231 1.1155 1.1514 0.092 Uiso 0.625(13) calc I 1
H51C H 0.8319 1.0345 1.13 0.092 Uiso 0.625(13) calc I 1
C49B C 0.749(3) 1.1017(10) 1.0004(10) 0.21(2) Uani 0.375(13) d I 2
H49D H 0.683 1.1042 0.9835 0.317 Uiso 0.375(13) calc I 2
H49E H 0.7653 1.0747 0.9658 0.317 Uiso 0.375(13) calc I 2
H49F H 0.7977 1.1525 1.0208 0.317 Uiso 0.375(13) calc I 2
C51B C 0.7059(16) 1.0955(12) 1.0925(13) 0.105(12) Uani 0.375(13) d I 2
H51D H 0.6348 1.0813 1.0696 0.158 Uiso 0.375(13) calc I 2
H51E H 0.7366 1.15 1.107 0.158 Uiso 0.375(13) calc I 2
H51F H 0.7162 1.0779 1.1293 0.158 Uiso 0.375(13) calc I 2
C50B C 0.8584(17) 1.0659(13) 1.0716(13) 0.099(10) Uani 0.375(13) d I 2
H50D H 0.8729 1.0392 1.0359 0.149 Uiso 0.375(13) calc I 2
H50E H 0.8707 1.0434 1.1052 0.149 Uiso 0.375(13) calc I 2
H50F H 0.9011 1.1185 1.0881 0.149 Uiso 0.375(13) calc I 2
C52 C 0.8096(6) 0.9087(4) 0.7405(3) 0.087(2) Uani 1 d . .
H52A H 0.7501 0.8972 0.7037 0.131 Uiso 1 calc . .
H52B H 0.868 0.9349 0.7328 0.131 Uiso 1 calc . .
H52C H 0.8051 0.9406 0.7782 0.131 Uiso 1 calc . .
C53 C 0.9219(5) 0.8538(4) 0.8004(3) 0.084(2) Uani 1 d . .
H53A H 0.9282 0.8079 0.8084 0.126 Uiso 1 calc . .
H53B H 0.9305 0.8905 0.8401 0.126 Uiso 1 calc . .
H53C H 0.9726 0.8743 0.7839 0.126 Uiso 1 calc . .
C54 C 0.8066(5) 0.7795(3) 0.6874(3) 0.0700(18) Uani 1 d . .
H54A H 0.8118 0.7328 0.694 0.105 Uiso 1 calc . .
H54B H 0.8589 0.8012 0.6725 0.105 Uiso 1 calc . .
H54C H 0.7419 0.7691 0.6556 0.105 Uiso 1 calc . .
C57 C 0.7576(5) 0.6470(4) 1.1492(3) 0.082(2) Uani 1 d . .
H57A H 0.8053 0.696 1.1571 0.123 Uiso 1 calc . .
H57B H 0.7863 0.6238 1.1793 0.123 Uiso 1 calc . .
H57C H 0.6972 0.6531 1.1546 0.123 Uiso 1 calc . .
C58 C 0.8288(5) 0.5868(5) 1.0706(4) 0.091(2) Uani 1 d . .
H58A H 0.8786 0.6363 1.0827 0.136 Uiso 1 calc . .
H58B H 0.8139 0.5594 1.026 0.136 Uiso 1 calc . .
H58C H 0.8544 0.559 1.0973 0.136 Uiso 1 calc . .
C59 C 0.6591(5) 0.5165(3) 1.0671(3) 0.0742(18) Uani 1 d . .
H59A H 0.6892 0.4941 1.0975 0.111 Uiso 1 calc . .
H59B H 0.6447 0.4848 1.0238 0.111 Uiso 1 calc . .
H59C H 0.5976 0.5206 1.0719 0.111 Uiso 1 calc . .
C60 C 0.1609(10) 0.7054(9) 1.0489(6) 0.231(7) Uani 1 d J 1
H60A H 0.1174 0.679 1.0045 0.347 Uiso 1 calc J 1
H60B H 0.1843 0.7593 1.056 0.347 Uiso 1 calc J 1
H60C H 0.1243 0.6952 1.0768 0.347 Uiso 1 calc J 1
C61 C 0.3228(9) 0.7223(9) 1.1312(4) 0.212(7) Uani 1 d K 1
H61A H 0.2895 0.7198 1.1619 0.318 Uiso 1 calc K 1
H61B H 0.3535 0.7747 1.1353 0.318 Uiso 1 calc K 1
H61C H 0.3739 0.6994 1.1394 0.318 Uiso 1 calc K 1
C62 C 0.2137(13) 0.6012(8) 1.0645(7) 0.263(9) Uani 1 d L 1
H62A H 0.1678 0.5674 1.0224 0.395 Uiso 1 calc L 1
H62B H 0.1806 0.5989 1.0954 0.395 Uiso 1 calc L 1
H62C H 0.2716 0.5859 1.0769 0.395 Uiso 1 calc L 1
N1 N 0.3884(3) 0.7412(2) 0.80082(15) 0.0305(8) Uani 1 d M 1
N2 N 0.4054(3) 0.6079(2) 0.80231(15) 0.0304(8) Uani 1 d M 1
N3 N 0.1731(3) 0.63189(19) 0.57566(15) 0.0288(8) Uani 1 d N 1
N4 N 0.1862(3) 0.4891(2) 0.57931(15) 0.0297(8) Uani 1 d O 1
N5 N -0.0126(3) 0.5184(2) 0.34628(16) 0.0336(9) Uani 1 d P 1
N6 N 0.0030(3) 0.3840(2) 0.34929(16) 0.0334(9) Uani 1 d P 1
N7 N 0.3972(3) 0.6938(2) 0.92498(15) 0.0332(9) Uani 1 d M 1
N8 N 0.5718(3) 0.68043(19) 0.93751(15) 0.0317(8) Uani 1 d M 1
N9 N 0.5656(3) 0.82585(19) 0.92934(15) 0.0304(8) Uani 1 d M 1
N10 N 0.5906(3) 0.7474(2) 0.82922(16) 0.0329(8) Uani 1 d M 1
O1 O 0.3925(2) 0.49995(17) 0.55533(13) 0.0336(7) Uani 1 d Q 1
O2 O 0.4828(2) 0.55986(17) 0.47913(13) 0.0349(7) Uani 1 d Q 1
O3 O 0.2818(2) 0.47359(18) 0.42678(13) 0.0393(8) Uani 1 d Q 1
O4 O 0.6224(2) 0.46538(19) 0.64362(13) 0.0420(8) Uani 1 d Q 1
O5 O 0.4165(2) 0.38741(18) 0.61027(14) 0.0440(8) Uani 1 d Q 1
O6 O 0.3006(2) 0.35195(18) 0.46421(14) 0.0425(8) Uani 1 d Q 1
O7 O 0.5433(3) 0.71412(19) 0.57495(16) 0.0492(9) Uani 1 d Q 1
O8 O 0.3440(2) 0.61489(18) 0.50778(14) 0.0393(8) Uani 1 d Q 1
O9 O 0.5023(2) 0.53334(18) 0.68963(14) 0.0427(8) Uani 1 d Q 1
O10 O 0.4376(2) 0.64981(18) 0.64001(14) 0.0440(8) Uani 1 d Q 1
O11 O 0.4222(2) 0.41246(16) 0.39840(13) 0.0337(7) Uani 1 d Q 1
O12 O 0.4102(3) 0.6833(2) 0.42575(16) 0.0528(9) Uani 1 d Q 1
O13 O 0.2192(3) 0.5840(2) 0.37762(16) 0.0544(9) Uani 1 d Q 1
Cl1 Cl -0.12571(11) 0.46462(8) 0.19516(5) 0.0564(4) Uani 1 d P 1
Cl2 Cl -0.09926(10) 0.29977(8) 0.19948(5) 0.0528(3) Uani 1 d P 1
Mo1 Mo 0.37010(3) 0.43874(2) 0.46725(2) 0.03262(10) Uani 1 d Q 1
Mo2 Mo 0.46795(3) 0.62910(2) 0.57249(2) 0.03547(11) Uani 1 d Q 1
Mo3 Mo 0.4932 0.4747 0.6176 0.03427(11) Uani 1 d Q 1
Mo4 Mo 0.34016(3) 0.59408(3) 0.42040(2) 0.04107(12) Uani 1 d Q 1
Ru1 Ru 0.48523(3) 0.71520(2) 0.87060(2) 0.02961(10) Uani 1 d M 1
Pd1 Pd -0.05904(3) 0.41714(2) 0.27378(2) 0.03709(10) Uani 1 d P 1
O20 O 0.4627(5) 0.5611(5) 0.1227(3) 0.155(3) Uani 1 d . .
N21 N 0.1851(5) 0.4178(4) 0.1896(3) 0.084(2) Uani 0.939(8) d . .
C103 C 0.0939(7) 0.3985(7) 0.1349(4) 0.136(5) Uani 0.939(8) d . .
C104 C 0.2768(7) 0.4553(5) 0.1904(4) 0.087(3) Uani 0.939(8) d . .
C105 C 0.1824(5) 0.4028(4) 0.2497(4) 0.085(2) Uani 0.939(8) d . .
O23 O 0.2898(5) 0.4755(4) 0.1428(3) 0.122(3) Uani 0.939(8) d . .
N20 N 0.0238(7) 0.1346(4) 0.9522(4) 0.143(4) Uani 0.921(10) d . .
C100 C 0.0887(8) 0.1450(6) 1.0153(5) 0.121(4) Uani 0.921(10) d . .
C101 C -0.0518(12) 0.0732(7) 0.9122(6) 0.223(10) Uani 0.921(10) d . .
C102 C 0.0336(10) 0.2113(7) 0.9373(7) 0.167(5) Uani 0.921(10) d . .
O22 O -0.0817(6) 0.0191(4) 0.9177(3) 0.154(4) Uani 0.921(10) d . .
N22 N 0.5138(10) 0.7215(7) 0.2844(5) 0.149(5) Uani 0.790(12) d . .
C106 C 0.4434(9) 0.6502(6) 0.2716(6) 0.109(4) Uani 0.790(12) d . .
C107 C 0.5738(18) 0.7344(14) 0.2488(11) 0.263(16) Uani 0.790(12) d . .
C108 C 0.513(2) 0.7891(10) 0.3384(10) 0.309(16) Uani 0.790(12) d . .
O24 O 0.5564(10) 0.6903(9) 0.1953(7) 0.202(6) Uani 0.790(12) d . .
N23 N 0.2228 0.1883 0.4921 0.188(7) Uiso 0.740(13) d . .
C112 C 0.2158 0.2489 0.5494 0.213(9) Uiso 0.740(13) d . .
C113 C 0.3236 0.199 0.4925 0.144(6) Uiso 0.740(13) d . .
C114 C 0.1334 0.1319 0.4396 0.260(12) Uiso 0.740(13) d . .
O25 O 0.1183 0.2322 0.5422 0.260(8) Uiso 0.740(13) d . .
N42 N 0.1459 0.6668 0.2604 0.143(4) Uiso 0.928(11) d . .
C130 C 0.1564 0.6001 0.2385 0.166(5) Uiso 0.928(11) d . .
C132 C 0.2048 0.7191 0.322 0.241(8) Uiso 0.928(11) d . .
C131 C 0.0609 0.6793 0.2231 0.200(7) Uiso 0.928(11) d . .
O44 O 0.1957 0.7658 0.3517 0.465(13) Uiso 0.928(11) d . .
O21 O 0.4895 0.9984 0.8617 0.115(3) Uiso 0.784(11) d . .
N50 N 0.5615 1.0385 0.7999 0.295(11) Uiso 0.784(11) d . .
C151 C 0.6443 1.0137 0.8152 0.236(10) Uiso 0.784(11) d . .
C152 C 0.4943 1.0336 0.8254 0.269(12) Uiso 0.784(11) d . .
C150 C 0.5605 1.0761 0.7521 0.61(4) Uiso 0.784(11) d . .

loop_
_atom_site_aniso_label
_atom_site_aniso_U_11
_atom_site_aniso_U_22
_atom_site_aniso_U_33
_atom_site_aniso_U_23
_atom_site_aniso_U_13
_atom_site_aniso_U_12
C1 0.033(3) 0.039(3) 0.028(2) 0.007(2) 0.008(2) 0.011(2)
C2 0.037(3) 0.048(3) 0.049(3) 0.013(2) 0.015(2) 0.018(2)
C3 0.067(4) 0.069(4) 0.046(3) 0.027(3) 0.034(3) 0.039(3)
C4 0.062(4) 0.061(3) 0.034(3) 0.024(2) 0.021(3) 0.032(3)
C5 0.044(3) 0.036(3) 0.026(2) 0.007(2) 0.007(2) 0.011(2)
C6 0.036(3) 0.034(3) 0.025(2) 0.0056(19) 0.005(2) 0.008(2)
C7 0.046(3) 0.046(3) 0.037(3) 0.015(2) 0.015(2) 0.011(2)
C8 0.041(3) 0.048(3) 0.035(3) 0.011(2) 0.009(2) 0.012(2)
C9 0.027(3) 0.048(3) 0.049(3) 0.011(2) 0.005(2) 0.012(2)
C10 0.032(3) 0.043(3) 0.035(2) 0.010(2) 0.011(2) 0.005(2)
C11 0.035(3) 0.043(3) 0.027(2) 0.000(2) 0.010(2) 0.011(2)
C12 0.045(3) 0.045(3) 0.035(3) -0.003(2) 0.015(2) 0.017(2)
C13 0.043(3) 0.036(3) 0.040(3) -0.002(2) 0.012(2) 0.011(2)
C14 0.036(3) 0.034(3) 0.046(3) 0.005(2) 0.018(2) 0.009(2)
C15 0.036(3) 0.029(2) 0.031(2) 0.0048(19) 0.010(2) 0.009(2)
C16 0.033(3) 0.039(3) 0.028(2) 0.005(2) 0.009(2) 0.006(2)
C17 0.041(3) 0.040(3) 0.033(2) 0.003(2) 0.014(2) 0.005(2)
C18 0.036(3) 0.052(3) 0.033(2) 0.005(2) 0.011(2) 0.011(2)
C19 0.040(3) 0.045(3) 0.026(2) -0.001(2) 0.011(2) 0.009(2)
C20 0.044(3) 0.034(3) 0.023(2) 0.0008(19) 0.011(2) 0.007(2)
C21 0.047(3) 0.036(3) 0.027(2) -0.002(2) 0.008(2) 0.015(2)
C22 0.057(3) 0.042(3) 0.039(3) 0.003(2) 0.010(3) 0.027(3)
C23 0.045(3) 0.045(3) 0.026(2) 0.005(2) 0.003(2) 0.021(2)
C24 0.025(2) 0.040(3) 0.025(2) 0.0060(19) 0.0074(19) 0.010(2)
C25 0.031(3) 0.032(2) 0.021(2) 0.0022(18) 0.0068(19) 0.010(2)
C26 0.027(2) 0.034(2) 0.022(2) 0.0059(18) 0.0111(19) 0.0067(19)
C27 0.028(2) 0.036(3) 0.025(2) 0.0088(19) 0.0124(19) 0.011(2)
C28 0.037(3) 0.033(3) 0.030(2) 0.0080(19) 0.014(2) 0.008(2)
C29 0.041(3) 0.027(2) 0.031(2) 0.0100(19) 0.010(2) 0.010(2)
C30 0.039(3) 0.038(3) 0.027(2) 0.011(2) 0.005(2) 0.012(2)
C31 0.019(2) 0.037(3) 0.021(2) 0.0017(18) 0.0056(18) 0.0063(19)
C32 0.026(3) 0.041(3) 0.025(2) 0.0048(19) 0.0110(19) 0.014(2)
C33 0.021(2) 0.038(3) 0.022(2) 0.0044(18) 0.0073(18) 0.0087(19)
C34 0.020(2) 0.036(3) 0.023(2) 0.0043(18) 0.0079(18) 0.0079(19)
C35 0.023(2) 0.042(3) 0.022(2) 0.0004(19) 0.0096(19) 0.008(2)
C36 0.022(2) 0.039(3) 0.026(2) 0.0062(19) 0.0089(18) 0.0088(19)
C37 0.030(3) 0.035(3) 0.032(2) 0.005(2) 0.012(2) 0.014(2)
C38 0.040(3) 0.034(3) 0.040(3) 0.007(2) 0.014(2) 0.013(2)
C39 0.043(3) 0.039(3) 0.026(2) -0.003(2) 0.008(2) 0.010(2)
C40 0.021(2) 0.047(3) 0.020(2) 0.0025(19) 0.0077(18) 0.010(2)
C41 0.024(2) 0.037(3) 0.025(2) 0.0068(19) 0.0120(19) 0.0105(19)
C42 0.036(3) 0.038(3) 0.031(2) 0.001(2) 0.008(2) 0.008(2)
C43 0.054(3) 0.045(3) 0.037(3) 0.012(2) 0.013(2) 0.019(3)
C44 0.046(3) 0.050(3) 0.029(2) 0.016(2) 0.008(2) 0.019(2)
C45 0.106(6) 0.138(7) 0.088(5) 0.084(5) 0.071(5) 0.084(5)
C46 0.052(4) 0.070(4) 0.053(3) 0.033(3) 0.014(3) 0.027(3)
C47 0.042(3) 0.054(3) 0.043(3) 0.007(2) 0.018(3) 0.008(3)
C48 0.047(4) 0.038(3) 0.074(4) -0.008(3) 0.022(3) 0.003(3)
C49A 0.061(7) 0.042(6) 0.077(8) -0.001(6) 0.013(7) 0.020(5)
C50A 0.036(6) 0.044(7) 0.070(8) -0.008(5) 0.009(6) -0.005(5)
C51A 0.061(7) 0.056(6) 0.037(5) -0.012(4) -0.001(4) 0.013(5)
C49B 0.39(6) 0.033(12) 0.17(3) -0.024(15) 0.19(4) -0.04(2)
C51B 0.057(14) 0.062(14) 0.13(2) -0.064(15) 0.032(16) -0.007(11)
C50B 0.066(15) 0.059(15) 0.10(2) -0.024(12) -0.012(15) 0.004(11)
C52 0.102(6) 0.081(5) 0.097(5) 0.033(4) 0.068(5) 0.021(4)
C53 0.058(4) 0.095(5) 0.075(4) 0.005(4) 0.031(4) 0.001(4)
C54 0.066(4) 0.076(4) 0.061(4) 0.006(3) 0.042(3) 0.008(3)
C57 0.079(5) 0.103(5) 0.054(4) 0.037(4) 0.000(3) 0.031(4)
C58 0.072(5) 0.138(7) 0.098(5) 0.078(5) 0.036(4) 0.051(5)
C59 0.084(5) 0.070(4) 0.084(4) 0.047(4) 0.028(4) 0.031(4)
C60 0.282(14) 0.47(2) 0.207(11) 0.242(13) 0.221(11) 0.298(15)
C61 0.174(11) 0.400(19) 0.071(6) 0.023(8) 0.084(7) 0.116(12)
C62 0.41(2) 0.193(12) 0.311(16) 0.105(12) 0.327(17) 0.075(13)
N1 0.033(2) 0.032(2) 0.0201(17) 0.0011(15) 0.0068(16) 0.0093(16)
N2 0.030(2) 0.033(2) 0.0193(17) 0.0045(15) 0.0041(16) 0.0053(16)
N3 0.024(2) 0.034(2) 0.0232(18) 0.0043(15) 0.0075(15) 0.0081(16)
N4 0.021(2) 0.036(2) 0.0236(18) 0.0035(16) 0.0035(15) 0.0055(16)
N5 0.027(2) 0.046(2) 0.0230(18) 0.0085(17) 0.0061(16) 0.0099(17)
N6 0.026(2) 0.043(2) 0.0224(18) 0.0014(16) 0.0063(16) 0.0091(17)
N7 0.033(2) 0.037(2) 0.0181(17) 0.0009(15) 0.0037(16) 0.0061(17)
N8 0.032(2) 0.031(2) 0.0219(17) 0.0025(15) 0.0026(16) 0.0064(16)
N9 0.031(2) 0.030(2) 0.0230(17) 0.0022(15) 0.0053(16) 0.0083(16)
N10 0.034(2) 0.035(2) 0.0252(18) 0.0049(16) 0.0090(16) 0.0093(17)
O1 0.0258(17) 0.0430(18) 0.0307(15) 0.0063(14) 0.0146(13) 0.0101(14)
O2 0.0274(17) 0.0461(19) 0.0261(15) 0.0052(13) 0.0128(13) 0.0069(14)
O3 0.0269(18) 0.053(2) 0.0295(16) 0.0045(14) 0.0116(14) 0.0055(15)
O4 0.0330(19) 0.067(2) 0.0275(16) 0.0129(15) 0.0145(14) 0.0178(16)
O5 0.041(2) 0.050(2) 0.0387(18) 0.0109(15) 0.0199(16) 0.0095(16)
O6 0.0300(18) 0.049(2) 0.0354(17) 0.0026(15) 0.0151(15) -0.0003(15)
O7 0.045(2) 0.050(2) 0.049(2) 0.0098(16) 0.0227(17) 0.0095(17)
O8 0.0301(18) 0.054(2) 0.0359(17) 0.0128(15) 0.0160(14) 0.0159(15)
O9 0.046(2) 0.049(2) 0.0314(16) 0.0094(15) 0.0209(15) 0.0108(16)
O10 0.043(2) 0.053(2) 0.0341(17) 0.0048(15) 0.0196(15) 0.0161(16)
O11 0.0280(17) 0.0423(18) 0.0259(15) 0.0037(13) 0.0127(13) 0.0079(14)
O12 0.058(2) 0.062(2) 0.049(2) 0.0204(18) 0.0280(18) 0.0256(19)
O13 0.039(2) 0.085(3) 0.048(2) 0.0275(19) 0.0184(17) 0.0283(19)
Cl1 0.0649(9) 0.0598(8) 0.0282(6) 0.0092(6) 0.0006(6) 0.0171(7)
Cl2 0.0539(8) 0.0566(8) 0.0291(6) -0.0026(5) 0.0016(6) 0.0178(7)
Mo1 0.0235(2) 0.0420(2) 0.02548(19) 0.00327(17) 0.01194(16) 0.00375(17)
Mo2 0.0318(2) 0.0423(2) 0.0299(2) 0.00554(17) 0.01576(18) 0.00920(18)
Mo3 0.0314(2) 0.0447(2) 0.0264(2) 0.00806(17) 0.01596(17) 0.00970(18)
Mo4 0.0359(3) 0.0592(3) 0.0356(2) 0.0171(2) 0.01923(19) 0.0200(2)
Ru1 0.0308(2) 0.0312(2) 0.01922(17) 0.00276(14) 0.00564(15) 0.00685(16)
Pd1 0.0318(2) 0.0475(2) 0.02142(17) 0.00260(15) 0.00452(15) 0.00988(17)
O20 0.159(6) 0.282(9) 0.171(6) 0.178(7) 0.114(5) 0.158(6)
N21 0.077(5) 0.094(5) 0.072(4) 0.009(3) 0.041(4) 0.013(4)
C103 0.073(6) 0.200(11) 0.076(6) 0.032(6) 0.003(5) -0.013(7)
C104 0.127(8) 0.091(6) 0.066(5) 0.018(4) 0.053(5) 0.059(5)
C105 0.060(5) 0.093(6) 0.075(5) 0.018(4) 0.013(4) 0.007(4)
O23 0.122(5) 0.159(6) 0.081(4) 0.021(4) 0.051(4) 0.041(4)
N20 0.155(8) 0.071(5) 0.140(8) 0.026(5) 0.032(6) -0.031(5)
C100 0.097(8) 0.145(9) 0.100(7) 0.025(6) 0.016(6) 0.042(7)
C101 0.246(17) 0.109(9) 0.171(12) -0.044(8) 0.108(11) -0.122(11)
C102 0.174(13) 0.115(9) 0.208(14) 0.059(9) 0.063(10) 0.043(9)
O22 0.175(7) 0.090(5) 0.153(6) -0.021(4) 0.120(6) -0.037(5)
N22 0.175(12) 0.159(11) 0.107(8) 0.061(8) 0.044(8) 0.037(9)
C106 0.109(9) 0.089(7) 0.134(9) 0.072(7) 0.039(7) 0.013(6)
C107 0.25(3) 0.24(2) 0.21(2) 0.028(18) 0.14(2) -0.082(19)
C108 0.48(4) 0.145(15) 0.23(2) -0.060(14) 0.23(2) -0.011(18)
O24 0.190(12) 0.259(17) 0.241(15) 0.139(13) 0.131(12) 0.100(12)

loop_
_atom_type_symbol
_atom_type_description
_atom_type_scat_dispersion_real
_atom_type_scat_dispersion_imag
_atom_type_scat_source
C C 0.0033 0.0016 'International Tables Vol C Tables 4.2.6.8 and 6.1.1.4'
H H 0 0 'International Tables Vol C Tables 4.2.6.8 and 6.1.1.4'
N N 0.0061 0.0033 'International Tables Vol C Tables 4.2.6.8 and 6.1.1.4'
O O 0.0106 0.006 'International Tables Vol C Tables 4.2.6.8 and 6.1.1.4'
Cl Cl 0.1484 0.1585 'International Tables Vol C Tables 4.2.6.8 and 6.1.1.4'
Mo Mo -1.6832 0.6857 'International Tables Vol C Tables 4.2.6.8 and 6.1.1.4'
Ru Ru -1.2594 0.8363 'International Tables Vol C Tables 4.2.6.8 and 6.1.1.4'
Pd Pd -0.9988 1.0072 'International Tables Vol C Tables 4.2.6.8 and 6.1.1.4'

loop_
_exptl_crystal_face_index_h
_exptl_crystal_face_index_k
_exptl_crystal_face_index_l
_exptl_crystal_face_perp_dist
21 -10 -8 0.0675
0 16 -29 0.0283
-20 2 1 0.0415
0 17 15 0.0197
3 -23 22 0.0251
0 -16 -17 0.0411
-3 15 -29 0.0322

loop_
_geom_angle_atom_site_label_1
_geom_angle_atom_site_label_2
_geom_angle_atom_site_label_3
_geom_angle
_geom_angle_site_symmetry_1
_geom_angle_site_symmetry_3
N7 C1 C2 122.7(4) . .
C3 C2 C1 121.3(5) . .
C2 C3 C4 115.9(4) . .
C2 C3 C45 122.0(4) . .
C4 C3 C45 122.1(4) . .
C5 C4 C3 121.3(4) . .
C4 C5 N7 120.7(4) . .
C4 C5 C6 125.6(4) . .
N7 C5 C6 113.7(4) . .
N8 C6 C7 121.3(4) . .
N8 C6 C5 113.8(4) . .
C7 C6 C5 124.8(4) . .
C8 C7 C6 121.3(5) . .
C9 C8 C7 116.4(5) . .
C9 C8 C46 122.6(4) . .
C7 C8 C46 120.9(4) . .
C8 C9 C10 120.7(5) . .
N8 C10 C9 122.4(4) . .
N9 C11 C12 123.0(4) . .
C11 C12 C13 120.8(4) . .
C14 C13 C12 116.2(4) . .
C14 C13 C48 122.7(4) . .
C12 C13 C48 121.2(4) . .
C13 C14 C15 121.3(4) . .
N9 C15 C14 121.7(4) . .
N9 C15 C16 114.2(4) . .
C14 C15 C16 124.1(4) . .
N10 C16 C17 121.9(4) . .
N10 C16 C15 113.4(4) . .
C17 C16 C15 124.7(4) . .
C16 C17 C18 120.3(4) . .
C19 C18 C17 116.4(4) . .
C19 C18 C47 123.5(4) . .
C17 C18 C47 120.1(4) . .
C20 C19 C18 121.2(4) . .
N10 C20 C19 123.1(4) . .
N1 C21 C22 122.8(4) . .
C23 C22 C21 120.7(4) . .
C22 C23 C24 117.8(4) . .
C25 C24 C23 118.0(4) . .
C25 C24 C32 119.3(4) . .
C23 C24 C32 122.7(4) . .
N1 C25 C24 123.1(4) . .
N1 C25 C26 115.7(4) . .
C24 C25 C26 121.2(4) . .
N2 C26 C27 122.8(4) . .
N2 C26 C25 116.5(3) . .
C27 C26 C25 120.7(4) . .
C26 C27 C28 117.9(4) . .
C26 C27 C31 117.9(4) . .
C28 C27 C31 124.1(4) . .
C29 C28 C27 118.5(4) . .
C28 C29 C30 120.3(4) . .
N2 C30 C29 122.9(4) . .
N4 C31 C32 122.1(4) . .
N4 C31 C27 117.2(4) . .
C32 C31 C27 120.7(3) . .
N3 C32 C31 121.9(4) . .
N3 C32 C24 118.4(4) . .
C31 C32 C24 119.7(4) . .
N4 C33 C34 122.2(4) . .
N4 C33 C35 117.2(4) . .
C34 C33 C35 120.6(4) . .
N3 C34 C33 120.8(4) . .
N3 C34 C36 118.3(4) . .
C33 C34 C36 120.8(4) . .
C41 C35 C37 119.6(4) . .
C41 C35 C33 116.9(4) . .
C37 C35 C33 123.4(4) . .
C42 C36 C40 118.3(4) . .
C42 C36 C34 123.7(4) . .
C40 C36 C34 118.0(4) . .
C38 C37 C35 117.9(4) . .
C37 C38 C39 120.9(4) . .
N6 C39 C38 121.7(4) . .
N5 C40 C36 121.9(4) . .
N5 C40 C41 117.2(4) . .
C36 C40 C41 120.9(4) . .
N6 C41 C35 121.6(4) . .
N6 C41 C40 115.7(4) . .
C35 C41 C40 122.7(4) . .
C36 C42 C43 119.3(4) . .
C44 C43 C42 119.7(5) . .
N5 C44 C43 122.0(4) . .
C60 C45 C62 110.2(9) . .
C60 C45 C61 113.1(7) . .
C62 C45 C61 101.5(9) . .
C60 C45 C3 112.6(4) . .
C62 C45 C3 108.8(4) . .
C61 C45 C3 110.0(4) . .
C8 C46 C59 107.1(3) . .
C8 C46 C57 110.0(3) . .
C59 C46 C57 110.3(4) . .
C8 C46 C58 111.8(3) . .
C59 C46 C58 107.9(4) . .
C57 C46 C58 109.7(4) . .
C52 C47 C53 108.4(5) . .
C52 C47 C18 108.9(5) . .
C53 C47 C18 109.1(4) . .
C52 C47 C54 109.3(5) . .
C53 C47 C54 109.1(5) . .
C18 C47 C54 112.0(4) . .
C50B C48 C51B 122.9(15) . .
C50A C48 C49A 116.6(8) . .
C50A C48 C13 115.0(5) . .
C50B C48 C13 108.1(9) . .
C51B C48 C13 113.3(8) . .
C49A C48 C13 107.4(5) . .
C50A C48 C51A 105.0(6) . .
C49A C48 C51A 103.9(6) . .
C13 C48 C51A 108.0(4) . .
C50B C48 C49B 101.4(19) . .
C51B C48 C49B 105.9(17) . .
C13 C48 C49B 102.7(9) . .
C21 N1 C25 117.4(4) . .
C21 N1 Ru1 128.7(3) . .
C25 N1 Ru1 113.9(3) . .
C30 N2 C26 117.5(3) . .
C30 N2 Ru1 128.5(3) . .
C26 N2 Ru1 114.0(3) . .
C32 N3 C34 116.7(4) . .
C31 N4 C33 116.2(4) . .
C44 N5 C40 118.8(4) . .
C44 N5 Pd1 128.8(3) . .
C40 N5 Pd1 112.4(3) . .
C39 N6 C41 118.2(4) . .
C39 N6 Pd1 128.9(3) . .
C41 N6 Pd1 112.9(3) . .
C1 N7 C5 117.9(4) . .
C1 N7 Ru1 125.7(3) . .
C5 N7 Ru1 116.3(3) . .
C6 N8 C10 117.9(4) . .
C6 N8 Ru1 117.2(3) . .
C10 N8 Ru1 124.9(3) . .
C11 N9 C15 117.0(4) . .
C11 N9 Ru1 125.6(3) . .
C15 N9 Ru1 117.4(3) . .
C20 N10 C16 117.1(4) . .
C20 N10 Ru1 126.1(3) . .
C16 N10 Ru1 116.7(3) . .
Mo1 O1 Mo3 108.55(13) . .
Mo1 O1 Mo2 110.56(13) . .
Mo3 O1 Mo2 104.70(12) . .
Mo1 O2 Mo3 92.07(10) 2_666 2_666
Mo1 O2 Mo2 91.89(10) 2_666 .
Mo3 O2 Mo2 163.33(15) 2_666 .
Mo1 O2 Mo1 104.47(12) 2_666 .
Mo3 O2 Mo1 97.63(10) 2_666 .
Mo2 O2 Mo1 97.04(10) . .
Mo1 O2 Mo4 164.37(15) 2_666 .
Mo3 O2 Mo4 86.63(9) 2_666 .
Mo2 O2 Mo4 85.22(9) . .
Mo1 O2 Mo4 91.14(9) . .
Mo1 O3 Mo4 117.79(14) . .
Mo3 O4 Mo4 118.45(15) . 2_666
Mo2 O8 Mo4 117.03(15) . .
Mo1 O11 Mo2 109.71(13) . 2_666
Mo1 O11 Mo3 109.35(12) . 2_666
Mo2 O11 Mo3 103.13(12) 2_666 2_666
O6 Mo1 O3 104.44(15) . .
O6 Mo1 O11 101.94(13) . .
O3 Mo1 O11 97.08(13) . .
O6 Mo1 O1 100.71(13) . .
O3 Mo1 O1 96.85(13) . .
O11 Mo1 O1 149.44(12) . .
O6 Mo1 O2 98.61(14) . 2_666
O3 Mo1 O2 156.94(13) . 2_666
O11 Mo1 O2 78.53(11) . 2_666
O1 Mo1 O2 78.02(11) . 2_666
O6 Mo1 O2 174.08(14) . .
O3 Mo1 O2 81.41(12) . .
O11 Mo1 O2 78.00(11) . .
O1 Mo1 O2 77.38(11) . .
O2 Mo1 O2 75.53(13) 2_666 .
O6 Mo1 Mo3 89.40(10) . .
O3 Mo1 Mo3 132.88(9) . .
O11 Mo1 Mo3 124.22(9) . .
O1 Mo1 Mo3 36.03(9) . .
O2 Mo1 Mo3 45.69(7) 2_666 .
O2 Mo1 Mo3 85.82(7) . .
O10 Mo2 O7 104.74(15) . .
O10 Mo2 O8 100.23(14) . .
O7 Mo2 O8 101.80(15) . .
O10 Mo2 O11 101.09(14) . 2_666
O7 Mo2 O11 96.70(15) . 2_666
O8 Mo2 O11 147.06(12) . 2_666
O10 Mo2 O2 160.86(14) . .
O7 Mo2 O2 94.21(13) . .
O8 Mo2 O2 78.10(11) . .
O11 Mo2 O2 73.54(11) 2_666 .
O10 Mo2 O1 88.80(13) . .
O7 Mo2 O1 164.19(13) . .
O8 Mo2 O1 83.37(12) . .
O11 Mo2 O1 72.29(11) 2_666 .
O2 Mo2 O1 72.06(10) . .
O9 Mo3 O5 104.55(14) . .
O9 Mo3 O4 98.70(14) . .
O5 Mo3 O4 102.09(15) . .
O9 Mo3 O1 101.12(14) . .
O5 Mo3 O1 97.56(14) . .
O4 Mo3 O1 147.48(12) . .
O9 Mo3 O2 157.95(13) . 2_666
O5 Mo3 O2 97.45(12) . 2_666
O4 Mo3 O2 77.77(11) . 2_666
O1 Mo3 O2 74.16(11) . 2_666
O9 Mo3 O11 85.83(12) . 2_666
O5 Mo3 O11 166.50(12) . 2_666
O4 Mo3 O11 84.50(12) . 2_666
O1 Mo3 O11 71.59(11) . 2_666
O2 Mo3 O11 72.21(10) 2_666 2_666
O9 Mo3 Mo1 136.53(11) . .
O5 Mo3 Mo1 87.04(10) . .
O4 Mo3 Mo1 119.99(8) . .
O1 Mo3 Mo1 35.41(8) . .
O2 Mo3 Mo1 42.24(7) 2_666 .
O11 Mo3 Mo1 79.47(7) 2_666 .
O13 Mo4 O12 104.19(18) . .
O13 Mo4 O8 103.33(14) . .
O12 Mo4 O8 99.06(15) . .
O13 Mo4 O4 102.70(15) . 2_666
O12 Mo4 O4 98.67(15) . 2_666
O8 Mo4 O4 143.65(13) . 2_666
O13 Mo4 O3 89.18(15) . .
O12 Mo4 O3 166.63(14) . .
O8 Mo4 O3 77.41(12) . .
O4 Mo4 O3 78.04(12) 2_666 .
O13 Mo4 O2 158.80(15) . .
O12 Mo4 O2 96.98(14) . .
O8 Mo4 O2 73.98(11) . .
O4 Mo4 O2 72.55(11) 2_666 .
O3 Mo4 O2 69.66(10) . .
N7 Ru1 N9 94.43(13) . .
N7 Ru1 N8 78.08(14) . .
N9 Ru1 N8 88.42(13) . .
N7 Ru1 N10 171.27(14) . .
N9 Ru1 N10 78.29(14) . .
N8 Ru1 N10 96.75(15) . .
N7 Ru1 N1 99.34(14) . .
N9 Ru1 N1 96.01(14) . .
N8 Ru1 N1 175.05(14) . .
N10 Ru1 N1 86.32(14) . .
N7 Ru1 N2 91.04(13) . .
N9 Ru1 N2 173.31(13) . .
N8 Ru1 N2 96.49(14) . .
N10 Ru1 N2 96.57(13) . .
N1 Ru1 N2 79.27(14) . .
N6 Pd1 N5 81.64(14) . .
N6 Pd1 Cl1 175.00(11) . .
N5 Pd1 Cl1 93.37(11) . .
N6 Pd1 Cl2 92.72(10) . .
N5 Pd1 Cl2 173.99(11) . .
Cl1 Pd1 Cl2 92.27(5) . .
C104 N21 C103 122.2(7) . .
C104 N21 C105 115.9(7) . .
C103 N21 C105 121.7(6) . .
O23 C104 N21 122.6(8) . .
C101 N20 C100 127.6(11) . .
C101 N20 C102 118.2(12) . .
C100 N20 C102 112.9(8) . .
O22 C101 N20 130.5(18) . .
C107 N22 C106 123.0(14) . .
C107 N22 C108 121.0(16) . .
C106 N22 C108 115.7(13) . .
O24 C107 N22 122.8(18) . .
C113 N23 C114 123.032(2) . .
C113 N23 C112 114.322(2) . .
C114 N23 C112 122.305(2) . .
O25 C112 N23 107.374(3) . .
C130 N42 C132 123.138(2) . .
C130 N42 C131 117.220(2) . .
C132 N42 C131 118.884(2) . .
O44 C132 N42 133.238(2) . .
C152 N50 C151 127.033(3) . .
C152 N50 C150 120.1420(10) . .
C151 N50 C150 112.751(3) . .
O21 C152 N50 121.366(2) . .

loop_
_geom_bond_atom_site_label_1
_geom_bond_atom_site_label_2
_geom_bond_distance
_geom_bond_site_symmetry_2
C1 N7 1.333(6) .
C1 C2 1.365(6) .
C2 C3 1.372(7) .
C3 C4 1.398(7) .
C3 C45 1.533(5) .
C4 C5 1.373(6) .
C5 N7 1.370(5) .
C5 C6 1.487(6) .
C6 N8 1.353(5) .
C6 C7 1.393(6) .
C7 C8 1.388(7) .
C8 C9 1.382(7) .
C8 C46 1.524(5) .
C9 C10 1.390(7) .
C10 N8 1.350(6) .
C11 N9 1.348(5) .
C11 C12 1.374(6) .
C12 C13 1.389(7) .
C13 C14 1.381(6) .
C13 C48 1.544(4) .
C14 C15 1.388(6) .
C15 N9 1.360(5) .
C15 C16 1.489(6) .
C16 N10 1.381(5) .
C16 C17 1.393(6) .
C17 C18 1.404(6) .
C18 C19 1.395(7) .
C18 C47 1.522(7) .
C19 C20 1.375(6) .
C20 N10 1.344(5) .
C21 N1 1.332(6) .
C21 C22 1.385(6) .
C22 C23 1.378(6) .
C23 C24 1.421(6) .
C24 C25 1.388(6) .
C24 C32 1.457(6) .
C25 N1 1.377(5) .
C25 C26 1.436(6) .
C26 N2 1.359(5) .
C26 C27 1.405(6) .
C27 C28 1.405(6) .
C27 C31 1.471(6) .
C28 C29 1.366(6) .
C29 C30 1.386(6) .
C30 N2 1.331(6) .
C31 N4 1.329(5) .
C31 C32 1.401(6) .
C32 N3 1.336(5) .
C33 N4 1.339(5) .
C33 C34 1.411(6) .
C33 C35 1.477(6) .
C34 N3 1.343(5) .
C34 C36 1.449(6) .
C35 C41 1.382(6) .
C35 C37 1.388(6) .
C36 C42 1.367(6) .
C36 C40 1.403(6) .
C37 C38 1.376(6) .
C38 C39 1.385(6) .
C39 N6 1.333(6) .
C40 N5 1.364(5) .
C40 C41 1.438(6) .
C41 N6 1.382(5) .
C42 C43 1.387(6) .
C43 C44 1.383(6) .
C44 N5 1.321(6) .
C45 C60 1.442(10) .
C45 C62 1.471(13) .
C45 C61 1.523(10) .
C46 C59 1.529(6) .
C46 C57 1.535(6) .
C46 C58 1.537(7) .
C47 C52 1.505(8) .
C47 C53 1.516(8) .
C47 C54 1.528(7) .
C48 C50A 1.458(12) .
C48 C50B 1.48(2) .
C48 C51B 1.467(18) .
C48 C49A 1.515(11) .
C48 C51A 1.609(8) .
C48 C49B 1.502(17) .
N1 Ru1 2.067(4) .
N2 Ru1 2.072(3) .
N5 Pd1 2.040(4) .
N6 Pd1 2.030(4) .
N7 Ru1 2.052(3) .
N8 Ru1 2.053(4) .
N9 Ru1 2.051(3) .
N10 Ru1 2.059(3) .
O1 Mo1 1.960(3) .
O1 Mo3 1.990(3) .
O1 Mo2 2.328(3) .
O2 Mo1 2.157(3) 2_666
O2 Mo3 2.296(3) 2_666
O2 Mo2 2.325(3) .
O2 Mo1 2.386(3) .
O2 Mo4 2.484(3) .
O3 Mo1 1.745(3) .
O3 Mo4 2.303(3) .
O4 Mo3 1.892(3) .
O4 Mo4 1.927(3) 2_666
O5 Mo3 1.702(3) .
O6 Mo1 1.689(3) .
O7 Mo2 1.698(3) .
O8 Mo2 1.905(3) .
O8 Mo4 1.915(3) .
O9 Mo3 1.704(3) .
O10 Mo2 1.702(3) .
O11 Mo1 1.944(3) .
O11 Mo2 1.997(3) 2_666
O11 Mo3 2.365(3) 2_666
O12 Mo4 1.711(4) .
O13 Mo4 1.709(3) .
Cl1 Pd1 2.2870(13) .
Cl2 Pd1 2.2951(12) .
Mo1 O2 2.157(3) 2_666
Mo1 Mo3 3.2062(4) .
Mo2 O11 1.997(3) 2_666
Mo3 O2 2.296(3) 2_666
Mo3 O11 2.365(3) 2_666
Mo4 O4 1.927(3) 2_666
N21 C104 1.345(10) .
N21 C103 1.445(10) .
N21 C105 1.469(9) .
C104 O23 1.276(9) .
N20 C101 1.311(12) .
N20 C100 1.421(12) .
N20 C102 1.566(14) .
C101 O22 1.068(14) .
N22 C107 1.37(2) .
N22 C106 1.394(14) .
N22 C108 1.571(18) .
C107 O24 1.22(2) .
N23 C113 1.43904(3) .
N23 C114 1.45639(6) .
N23 C112 1.57571(5) .
C112 O25 1.33768(3) .
N42 C130 1.32504(3) .
N42 C132 1.39531(6) .
N42 C131 1.41328(4) .
C132 O44 1.05166(3) .
O21 C152 1.18613(5) .
N50 C152 1.26947(3) .
N50 C151 1.40187(5) .
N50 C150 1.43598(5) .

loop_
_platon_squeeze_void_nr
_platon_squeeze_void_average_x
_platon_squeeze_void_average_y
_platon_squeeze_void_average_z
_platon_squeeze_void_volume
_platon_squeeze_void_count_electrons
_platon_squeeze_void_content
1 0.051 0.000 0.500 1443 213 ' '
2 0.000 0.500 1.000 55 5 ' '
